data_1559092
loop_
_publ_author_name
'Chakkarapani, Nandhini'
'Murugan, Suganya'
'Ibrahim, Abdul Razak'
'Kavitha, Savaridasan Jose'
'Hemamalini, Madhukar'
'Rajakannan, Venkatachalam'

_publ_section_title
;
 2,6-Diamino-4-chloropyrimidine--succinic acid (2/1)
;
_journal_coeditor_code HB4365
_journal_issue 9
_journal_name_full IUCrData
_journal_page_first x201239
_journal_paper_doi 10.1107/S2414314620012390
_journal_volume 5
_journal_year 2020
_chemical_formula_iupac '2C4 H5 Cl N4, C4 H6 O4'
_chemical_formula_moiety '2(C4 H5 Cl N4), C4 H6 O4'
_chemical_formula_sum 'C12 H16 Cl2 N8 O4'
_chemical_formula_weight 407.23
_chemical_name_systematic
;
2,6-Diamino-4-chloropyrimidine--succinic acid (2/1)
;
_space_group_crystal_system monoclinic
_space_group_IT_number 14
_space_group_name_Hall '-P 2ybc'
_space_group_name_H-M_alt 'P 1 21/c 1'
_atom_sites_solution_hydrogens geom
_atom_sites_solution_primary direct
_atom_sites_solution_secondary difmap
_audit_creation_method SHELXL-2018/3
_cell_angle_alpha 90
_cell_angle_beta 98.603(2)
_cell_angle_gamma 90
_cell_formula_units_Z 2
_cell_length_a 13.2096(14)
_cell_length_b 4.9765(5)
_cell_length_c 13.5673(14)
_cell_measurement_reflns_used 3778
_cell_measurement_temperature 296(2)
_cell_measurement_theta_max 29.85
_cell_measurement_theta_min 2.62
_cell_volume 881.85(16)
_computing_cell_refinement
;
APEX2 and SAINT (Bruker, 2009)
;
_computing_data_collection
;
APEX2 (Bruker, 2009)
;
_computing_data_reduction
;
SAINT and XPREP (Bruker, 2009)
;
_computing_molecular_graphics
;
PLATON (Spek, 2020)
;
_computing_publication_material
;
PLATON (Spek, 2020)
;
_computing_structure_refinement
;
<i>SHELXL2018/3</i> (Sheldrick, 2015b)
;
_computing_structure_solution
;
SHELXT (Sheldrick, 2015a)
;
_diffrn_ambient_temperature 296(2)
_diffrn_measured_fraction_theta_full 1.000
_diffrn_measured_fraction_theta_max 0.997
_diffrn_measurement_device_type 'Bruker SMART APEXII CCD '
_diffrn_measurement_method '\w and \f scan'
_diffrn_radiation_type MoK\a
_diffrn_radiation_wavelength 0.71073
_diffrn_reflns_av_R_equivalents 0.0320
_diffrn_reflns_av_unetI/netI 0.0194
_diffrn_reflns_limit_h_max 18
_diffrn_reflns_limit_h_min -18
_diffrn_reflns_limit_k_max 7
_diffrn_reflns_limit_k_min -7
_diffrn_reflns_limit_l_max 19
_diffrn_reflns_limit_l_min -18
_diffrn_reflns_number 15031
_diffrn_reflns_theta_full 25.242
_diffrn_reflns_theta_max 30.185
_diffrn_reflns_theta_min 1.559
_diffrn_source 'fine-focus sealed tube'
_exptl_absorpt_coefficient_mu 0.406
_exptl_absorpt_correction_T_max 0.7460
_exptl_absorpt_correction_T_min 0.6310
_exptl_absorpt_correction_type multi-scan
_exptl_absorpt_process_details
;
(SADABS; Krause <i>et al.</i>,  2015)
;
_exptl_crystal_colour colourless
_exptl_crystal_density_diffrn 1.534
_exptl_crystal_density_method 'not measured'
_exptl_crystal_description plate
_exptl_crystal_F_000 420
_exptl_crystal_size_max 0.720
_exptl_crystal_size_mid 0.340
_exptl_crystal_size_min 0.130
_refine_diff_density_max 0.332
_refine_diff_density_min -0.437
_refine_ls_extinction_method none
_refine_ls_goodness_of_fit_ref 1.040
_refine_ls_hydrogen_treatment constr
_refine_ls_matrix_type full
_refine_ls_number_parameters 118
_refine_ls_number_reflns 2599
_refine_ls_number_restraints 0
_refine_ls_restrained_S_all 1.040
_refine_ls_R_factor_all 0.0545
_refine_ls_R_factor_gt 0.0434
_refine_ls_shift/su_max 0.001
_refine_ls_shift/su_mean 0.000
_refine_ls_structure_factor_coef Fsqd
_refine_ls_weighting_details 'w=1/[\s^2^(Fo^2^)+(0.0642P)^2^+0.3195P] where P=(Fo^2^+2Fc^2^)/3'
_refine_ls_weighting_scheme calc
_refine_ls_wR_factor_gt 0.1171
_refine_ls_wR_factor_ref 0.1282
_reflns_number_gt 2102
_reflns_number_total 2599
_reflns_threshold_expression 'I > 2\s(I)'
_cod_data_source_file hb4365sup1.cif
_cod_data_source_block I
_cod_original_sg_symbol_H-M 'P 21/c'
_cod_database_code 1559092
_shelx_space_group_comment
;
The symmetry employed for this shelxl refinement is uniquely defined
by the following loop, which should always be used as a source of
symmetry information in preference to the above space-group names.
They are only intended as comments.
;
_shelx_estimated_absorpt_t_min 0.759
_shelx_estimated_absorpt_t_max 0.949

loop_
_space_group_symop_operation_xyz
'x, y, z'
'-x, y+1/2, -z+1/2'
'-x, -y, -z'
'x, -y-1/2, z-1/2'

loop_
_atom_site_type_symbol
_atom_site_label
_atom_site_fract_x
_atom_site_fract_y
_atom_site_fract_z
_atom_site_U_iso_or_equiv
_atom_site_adp_type
_atom_site_calc_flag
_atom_site_occupancy
_atom_site_disorder_assembly
_atom_site_disorder_group
Cl Cl1 0.58724(4) 0.10526(9) 0.74117(4) 0.06071(19) Uani d 1 . .
N N2 0.74496(9) 0.7549(3) 0.60431(9) 0.0345(3) Uani d 1 . .
O O2 0.81782(9) 1.1416(3) 0.50401(9) 0.0504(3) Uani d 1 . .
H H2 0.803150 1.017333 0.538975 0.076 Uiso calc 1 . .
O O1 0.96386(9) 1.1222(3) 0.60813(9) 0.0523(3) Uani d 1 . .
N N1 0.60385(10) 0.4544(3) 0.60332(10) 0.0400(3) Uani d 1 . .
C C5 0.90949(11) 1.2237(3) 0.53630(11) 0.0367(3) Uani d 1 . .
C C2 0.74276(13) 0.4470(3) 0.73964(12) 0.0420(4) Uani d 1 . .
H H2A 0.771513 0.374017 0.800544 0.050 Uiso calc 1 . .
C C4 0.65260(11) 0.6548(3) 0.56340(11) 0.0358(3) Uani d 1 . .
C C6 0.94673(11) 1.4522(3) 0.47896(12) 0.0391(3) Uani d 1 . .
H H6A 0.899454 1.601474 0.478469 0.047 Uiso calc 1 . .
H H6B 0.946393 1.395885 0.410457 0.047 Uiso calc 1 . .
N N4 0.88038(11) 0.7585(3) 0.73071(11) 0.0514(4) Uani d 1 . .
H H4A 0.906878 0.884453 0.699449 0.062 Uiso calc 1 . .
H H4B 0.912066 0.700416 0.786646 0.062 Uiso calc 1 . .
C C1 0.65147(12) 0.3614(3) 0.68959(12) 0.0392(3) Uani d 1 . .
C C3 0.79074(11) 0.6540(3) 0.69271(11) 0.0364(3) Uani d 1 . .
N N3 0.60778(11) 0.7630(3) 0.47853(11) 0.0532(4) Uani d 1 . .
H H3A 0.549166 0.704581 0.450636 0.064 Uiso calc 1 . .
H H3B 0.637362 0.891492 0.451444 0.064 Uiso calc 1 . .

loop_
_atom_site_aniso_label
_atom_site_aniso_U_11
_atom_site_aniso_U_22
_atom_site_aniso_U_33
_atom_site_aniso_U_12
_atom_site_aniso_U_13
_atom_site_aniso_U_23
Cl1 0.0568(3) 0.0454(3) 0.0867(4) 0.00090(19) 0.0328(3) 0.0224(2)
N2 0.0290(6) 0.0381(6) 0.0350(6) -0.0071(5) 0.0006(4) 0.0029(5)
O2 0.0348(6) 0.0595(8) 0.0529(7) -0.0178(5) -0.0068(5) 0.0173(6)
O1 0.0417(6) 0.0602(8) 0.0495(7) -0.0200(6) -0.0111(5) 0.0144(6)
N1 0.0340(6) 0.0392(7) 0.0473(7) -0.0080(5) 0.0078(5) 0.0021(5)
C5 0.0322(7) 0.0381(7) 0.0390(7) -0.0070(6) 0.0028(5) -0.0001(6)
C2 0.0424(8) 0.0426(8) 0.0415(8) 0.0049(6) 0.0077(6) 0.0102(6)
C4 0.0304(6) 0.0397(7) 0.0366(7) -0.0074(6) 0.0028(5) -0.0005(6)
C6 0.0324(7) 0.0383(8) 0.0456(8) -0.0076(6) 0.0026(6) 0.0048(6)
N4 0.0412(7) 0.0614(10) 0.0462(8) -0.0086(7) -0.0113(6) 0.0121(7)
C1 0.0379(7) 0.0333(7) 0.0495(8) 0.0011(6) 0.0170(6) 0.0052(6)
C3 0.0336(7) 0.0379(7) 0.0372(7) 0.0017(6) 0.0030(5) 0.0007(6)
N3 0.0432(7) 0.0651(10) 0.0460(8) -0.0230(7) -0.0102(6) 0.0136(7)

loop_
_atom_type_symbol
_atom_type_description
_atom_type_scat_dispersion_real
_atom_type_scat_dispersion_imag
_atom_type_scat_source
C C 0.0033 0.0016 'International Tables Vol C Tables 4.2.6.8 and 6.1.1.4'
H H 0.0000 0.0000 'International Tables Vol C Tables 4.2.6.8 and 6.1.1.4'
N N 0.0061 0.0033 'International Tables Vol C Tables 4.2.6.8 and 6.1.1.4'
O O 0.0106 0.0060 'International Tables Vol C Tables 4.2.6.8 and 6.1.1.4'
Cl Cl 0.1484 0.1585 'International Tables Vol C Tables 4.2.6.8 and 6.1.1.4'

loop_
_geom_angle_atom_site_label_1
_geom_angle_atom_site_label_2
_geom_angle_atom_site_label_3
_geom_angle_site_symmetry_1
_geom_angle_site_symmetry_3
_geom_angle
_geom_angle_publ_flag
C3 N2 C4 . . 118.71(13) ?
C5 O2 H2 . . 109.5 ?
C1 N1 C4 . . 114.95(13) ?
O1 C5 O2 . . 123.08(14) ?
O1 C5 C6 . . 121.62(13) ?
O2 C5 C6 . . 115.30(13) ?
C1 C2 C3 . . 115.32(14) ?
C1 C2 H2A . . 122.3 ?
C3 C2 H2A . . 122.3 ?
N3 C4 N1 . . 118.16(13) ?
N3 C4 N2 . . 117.58(14) ?
N1 C4 N2 . . 124.26(14) ?
C5 C6 C6 . 3_786 113.62(16) ?
C5 C6 H6A . . 108.8 ?
C6 C6 H6A 3_786 . 108.8 ?
C5 C6 H6B . . 108.8 ?
C6 C6 H6B 3_786 . 108.8 ?
H6A C6 H6B . . 107.7 ?
C3 N4 H4A . . 120.0 ?
C3 N4 H4B . . 120.0 ?
H4A N4 H4B . . 120.0 ?
N1 C1 C2 . . 126.81(14) ?
N1 C1 Cl1 . . 114.59(12) ?
C2 C1 Cl1 . . 118.61(13) ?
N4 C3 N2 . . 116.94(14) ?
N4 C3 C2 . . 123.14(14) ?
N2 C3 C2 . . 119.91(14) ?
C4 N3 H3A . . 120.0 ?
C4 N3 H3B . . 120.0 ?
H3A N3 H3B . . 120.0 ?

loop_
_geom_bond_atom_site_label_1
_geom_bond_atom_site_label_2
_geom_bond_site_symmetry_2
_geom_bond_distance
_geom_bond_publ_flag
Cl1 C1 . 1.7356(16) ?
N2 C3 . 1.3561(18) ?
N2 C4 . 1.3572(18) ?
O2 C5 . 1.2911(17) ?
O2 H2 . 0.8200 ?
O1 C5 . 1.2294(19) ?
N1 C1 . 1.327(2) ?
N1 C4 . 1.3443(19) ?
C5 C6 . 1.501(2) ?
C2 C1 . 1.361(2) ?
C2 C3 . 1.410(2) ?
C2 H2A . 0.9300 ?
C4 N3 . 1.327(2) ?
C6 C6 3_786 1.514(3) ?
C6 H6A . 0.9700 ?
C6 H6B . 0.9700 ?
N4 C3 . 1.325(2) ?
N4 H4A . 0.8600 ?
N4 H4B . 0.8600 ?
N3 H3A . 0.8600 ?
N3 H3B . 0.8600 ?

loop_
_geom_hbond_atom_site_label_D
_geom_hbond_atom_site_label_H
_geom_hbond_atom_site_label_A
_geom_hbond_site_symmetry_A
_geom_hbond_distance_DH
_geom_hbond_distance_HA
_geom_hbond_distance_DA
_geom_hbond_angle_DHA
_geom_hbond_publ_flag
O2 H2 N2 . 0.82 1.81 2.622(2) 169 yes
N3 H3A N1 3_666 0.86 2.19 3.048(2) 173 yes
N4 H4A O1 . 0.86 1.94 2.794(2) 169 yes
N4 H4B O1 2_746 0.86 2.04 2.8510(19) 156 yes

loop_
_geom_torsion_atom_site_label_1
_geom_torsion_atom_site_label_2
_geom_torsion_atom_site_label_3
_geom_torsion_atom_site_label_4
_geom_torsion_site_symmetry_1
_geom_torsion_site_symmetry_2
_geom_torsion_site_symmetry_3
_geom_torsion_site_symmetry_4
_geom_torsion
_geom_torsion_publ_flag
C1 N1 C4 N3 . . . . -178.01(15) ?
C1 N1 C4 N2 . . . . 1.9(2) ?
C3 N2 C4 N3 . . . . 177.81(15) ?
C3 N2 C4 N1 . . . . -2.1(2) ?
O1 C5 C6 C6 . . . 3_786 -2.5(3) ?
O2 C5 C6 C6 . . . 3_786 178.28(18) ?
C4 N1 C1 C2 . . . . -0.4(2) ?
C4 N1 C1 Cl1 . . . . 179.33(11) ?
C3 C2 C1 N1 . . . . -0.8(3) ?
C3 C2 C1 Cl1 . . . . 179.50(12) ?
C4 N2 C3 N4 . . . . -179.40(14) ?
C4 N2 C3 C2 . . . . 0.7(2) ?
C1 C2 C3 N4 . . . . -179.27(16) ?
C1 C2 C3 N2 . . . . 0.6(2) ?

_cod_database_fobs_code 1559092
